data_7004319
loop_
_publ_author_name
'Benisvy, Laurent'
'Gamez, Patrick'
'Fu, Wen Tian'
'Kooijman, Huub'
'Spek, Anthony L.'
'Meijerink, Andries'
'Reedijk, Jan'

_publ_section_title
;
 Efficient near-UV photosensitization of the Tb(iii) green luminescence
 by use of 2-hydroxyisophthalate ligands
;
_journal_issue 24
_journal_name_full 'Dalton Transactions'
_journal_page_first 3147
_journal_page_last 3149
_journal_paper_doi 10.1039/b805507f
_journal_year 2008
_chemical_compound_source 'see text'
_chemical_formula_moiety 'C72 H86 O34 Tb2,4(H2 O)'
_chemical_formula_sum 'C72 H94 O38 Tb2'
_chemical_formula_weight 1885.33
_chemical_name_systematic ?
_space_group_IT_number 2
_symmetry_cell_setting triclinic
_symmetry_Int_Tables_number 2
_symmetry_space_group_name_Hall '-P 1'
_symmetry_space_group_name_H-M 'P -1'
_atom_sites_solution_hydrogens geom
_atom_sites_solution_primary direct
_atom_sites_solution_secondary difmap
_cell_angle_alpha 88.623(12)
_cell_angle_beta 73.953(12)
_cell_angle_gamma 69.668(12)
_cell_formula_units_Z 1
_cell_length_a 10.508(1)
_cell_length_b 12.5528(10)
_cell_length_c 16.649(2)
_cell_measurement_reflns_used 35093
_cell_measurement_temperature 150
_cell_measurement_theta_max 27.5
_cell_measurement_theta_min 1.0
_cell_volume 1972.7(4)
_computing_cell_refinement Denzo
_computing_data_collection 'Collect, Nonius)''
_computing_data_reduction Denzo
_computing_molecular_graphics 'PLATON, Spek'
_computing_publication_material 'PLATON (Spek, 2003)'
_computing_structure_refinement 'SHELXL-97 (Sheldrick, 1997)'
_computing_structure_solution 'DIRDIF99, Beurskens'
_diffrn_ambient_temperature 150
_diffrn_detector_area_resol_mean 18.4
_diffrn_measured_fraction_theta_full 1.000
_diffrn_measured_fraction_theta_max 1.000
_diffrn_measurement_device_type 'Nonius KappaCCD'
_diffrn_measurement_method 'phi and omega scans'
_diffrn_radiation_monochromator graphite
_diffrn_radiation_probe x-ray
_diffrn_radiation_source 'Rotating Anode'
_diffrn_radiation_type MoK\a
_diffrn_radiation_wavelength 0.71073
_diffrn_reflns_av_R_equivalents 0.0430
_diffrn_reflns_av_sigmaI/netI 0.0291
_diffrn_reflns_limit_h_max 13
_diffrn_reflns_limit_h_min -13
_diffrn_reflns_limit_k_max 16
_diffrn_reflns_limit_k_min -16
_diffrn_reflns_limit_l_max 21
_diffrn_reflns_limit_l_min -21
_diffrn_reflns_number 55950
_diffrn_reflns_reduction_process
;
;
_diffrn_reflns_theta_full 27.00
_diffrn_reflns_theta_max 27.00
_diffrn_reflns_theta_min 1.28
_exptl_absorpt_coefficient_mu 1.872
_exptl_absorpt_correction_T_max 0.833
_exptl_absorpt_correction_T_min 0.783
_exptl_absorpt_correction_type multi-scan
_exptl_absorpt_process_details PLATON/MULABS
_exptl_crystal_colour colourless
_exptl_crystal_density_diffrn 1.587
_exptl_crystal_density_method 'Not Measured'
_exptl_crystal_description block
_exptl_crystal_F_000 960
_exptl_crystal_size_max 0.200
_exptl_crystal_size_mid 0.100
_exptl_crystal_size_min 0.100
_refine_diff_density_max 0.723
_refine_diff_density_min -0.770
_refine_diff_density_rms 0.153
_refine_ls_extinction_method none
_refine_ls_goodness_of_fit_ref 1.079
_refine_ls_hydrogen_treatment mixed
_refine_ls_matrix_type full
_refine_ls_number_parameters 556
_refine_ls_number_reflns 8599
_refine_ls_number_restraints 0
_refine_ls_restrained_S_all 1.079
_refine_ls_R_factor_all 0.0241
_refine_ls_R_factor_gt 0.0201
_refine_ls_shift/su_max 0.001
_refine_ls_shift/su_mean 0.000
_refine_ls_structure_factor_coef Fsqd
_refine_ls_weighting_details 'calc w=1/[\s^2^(Fo^2^)+(0.0144P)^2^+1.3475P] where P=(Fo^2^+2Fc^2^)/3'
_refine_ls_weighting_scheme calc
_refine_ls_wR_factor_gt 0.0449
_refine_ls_wR_factor_ref 0.0462
_reflns_number_gt 7989
_reflns_number_total 8599
_reflns_threshold_expression I>2\s(I)
_cod_data_source_file b805507f.txt
_cod_data_source_block s3671
_cod_depositor_comments
;
The following automatic conversions were performed:
'_symmetry_cell_setting' value 'Triclinic' changed to 'triclinic'
according to '/home/saulius/struct/CIF-dictionaries/cif_core.dic'
dictionary named 'cif_core.dic' version 2.4.1 from 2010-06-29.

Automatic conversion script
Id: cif_fix_enum 1527 2010-12-29 10:47:43Z saulius 
;
_cod_database_code 7004319

loop_
_symmetry_equiv_pos_site_id
_symmetry_equiv_pos_as_xyz
1 x,y,z
2 -x,-y,-z

loop_
_atom_site_aniso_label
_atom_site_aniso_U_11
_atom_site_aniso_U_22
_atom_site_aniso_U_33
_atom_site_aniso_U_23
_atom_site_aniso_U_13
_atom_site_aniso_U_12
Tb1 0.0098(1) 0.0133(1) 0.0110(1) -0.0002(1) -0.0029(1) -0.0056(1)
O1 0.0153(7) 0.0186(7) 0.0194(8) -0.0024(6) -0.0026(6) -0.0086(6)
O2 0.0185(7) 0.0209(7) 0.0208(8) 0.0017(6) -0.0084(6) -0.0121(6)
O3 0.0179(7) 0.0177(7) 0.0188(7) -0.0004(6) -0.0053(6) -0.0075(6)
O4 0.0312(9) 0.0257(8) 0.0295(9) -0.0017(7) -0.0085(7) -0.0198(7)
O5 0.0188(8) 0.0264(8) 0.0297(9) -0.0011(7) -0.0066(7) -0.0139(7)
O21 0.0148(7) 0.0199(7) 0.0105(7) 0.0027(5) -0.0043(5) -0.0100(6)
O22 0.0265(9) 0.0453(10) 0.0189(8) 0.0096(7) -0.0082(7) -0.0279(8)
O23 0.0162(7) 0.0226(7) 0.0140(7) 0.0020(6) -0.0049(6) -0.0109(6)
O24 0.0244(8) 0.0346(9) 0.0239(8) 0.0071(7) -0.0128(7) -0.0204(7)
O25 0.0174(7) 0.0321(8) 0.0165(7) 0.0045(6) -0.0060(6) -0.0165(7)
O41 0.0113(7) 0.0173(7) 0.0108(7) -0.0027(5) 0.0000(5) -0.0068(6)
O42 0.0113(7) 0.0221(7) 0.0171(7) -0.0042(6) -0.0010(6) -0.0078(6)
O43 0.0135(7) 0.0170(7) 0.0163(7) -0.0023(6) -0.0031(6) -0.0069(6)
O44 0.0122(7) 0.0194(7) 0.0173(7) 0.0001(6) -0.0037(6) -0.0077(6)
O45 0.0135(7) 0.0183(7) 0.0123(7) -0.0031(5) -0.0007(5) -0.0064(6)
O61 0.0182(8) 0.0167(7) 0.0205(8) 0.0009(6) -0.0032(6) -0.0080(6)
O62 0.0204(8) 0.0157(7) 0.0183(8) 0.0019(6) -0.0099(6) -0.0089(6)
C1 0.0139(9) 0.0133(9) 0.0171(10) 0.0042(8) -0.0064(8) -0.0049(8)
C2 0.0147(9) 0.0123(9) 0.0174(10) 0.0036(8) -0.0075(8) -0.0055(8)
C3 0.0136(9) 0.0155(9) 0.0213(11) 0.0051(8) -0.0071(8) -0.0071(8)
C4 0.0173(10) 0.0131(9) 0.0210(11) 0.0039(8) -0.0046(8) -0.0050(8)
C5 0.0226(11) 0.0135(9) 0.0190(10) 0.0013(8) -0.0074(9) -0.0074(8)
C6 0.0172(10) 0.0140(9) 0.0201(10) 0.0056(8) -0.0095(8) -0.0083(8)
C7 0.0164(10) 0.0138(9) 0.0180(10) 0.0044(8) -0.0098(8) -0.0061(8)
C8 0.0213(11) 0.0177(10) 0.0221(11) 0.0075(8) -0.0110(9) -0.0097(9)
C9 0.0185(10) 0.0179(10) 0.0250(12) -0.0011(9) 0.0000(9) -0.0059(9)
C10 0.0288(13) 0.0324(14) 0.0580(19) -0.0163(13) 0.0181(13) -0.0178(11)
C11 0.0216(12) 0.0203(11) 0.0406(15) -0.0002(10) -0.0009(10) -0.0029(9)
C12 0.0338(15) 0.0585(18) 0.0258(14) 0.0027(13) 0.0002(11) -0.0040(13)
C21 0.0124(9) 0.0112(9) 0.0125(9) -0.0005(7) -0.0034(7) -0.0026(7)
C22 0.0149(10) 0.0191(10) 0.0136(10) 0.0025(8) -0.0043(8) -0.0081(8)
C23 0.0190(10) 0.0274(11) 0.0141(10) 0.0038(8) -0.0025(8) -0.0120(9)
C24 0.0220(11) 0.0291(11) 0.0133(10) 0.0031(8) -0.0059(9) -0.0115(9)
C25 0.0203(10) 0.0236(11) 0.0174(10) 0.0012(8) -0.0086(9) -0.0106(9)
C26 0.0152(9) 0.0141(9) 0.0139(10) 0.0009(7) -0.0046(8) -0.0057(8)
C27 0.0133(9) 0.0169(10) 0.0168(10) 0.0022(8) -0.0030(8) -0.0061(8)
C28 0.0165(10) 0.0155(9) 0.0190(10) 0.0026(8) -0.0070(8) -0.0072(8)
C29 0.0315(13) 0.0484(15) 0.0128(11) 0.0073(10) -0.0086(10) -0.0208(11)
C30 0.071(2) 0.109(3) 0.0223(14) 0.0150(16) -0.0226(15) -0.059(2)
C31 0.0434(17) 0.078(2) 0.0181(13) 0.0026(13) -0.0066(12) -0.0125(16)
C32 0.072(2) 0.0548(18) 0.0325(16) 0.0184(14) -0.0220(15) -0.0214(16)
C41 0.0119(9) 0.0102(8) 0.0111(9) 0.0006(7) -0.0046(7) -0.0021(7)
C42 0.0126(9) 0.0138(9) 0.0124(9) 0.0009(7) -0.0034(8) -0.0048(7)
C43 0.0118(9) 0.0197(10) 0.0133(10) -0.0014(8) 0.0002(8) -0.0050(8)
C44 0.0146(10) 0.0202(10) 0.0157(10) -0.0038(8) -0.0036(8) -0.0050(8)
C45 0.0129(9) 0.0181(10) 0.0181(10) -0.0025(8) -0.0047(8) -0.0065(8)
C46 0.0111(9) 0.0128(9) 0.0131(9) 0.0005(7) -0.0029(8) -0.0035(7)
C47 0.0123(9) 0.0137(9) 0.0109(9) 0.0032(7) -0.0026(7) -0.0045(7)
C48 0.0111(9) 0.0116(9) 0.0138(9) 0.0025(7) -0.0033(8) -0.0027(7)
C49 0.0198(11) 0.0367(13) 0.0193(11) -0.0131(9) -0.0016(9) -0.0111(10)
C50 0.0392(15) 0.074(2) 0.0224(13) -0.0178(13) 0.0045(11) -0.0308(15)
C51 0.0354(15) 0.077(2) 0.0279(14) -0.0154(14) -0.0121(12) -0.0146(15)
C52 0.0557(18) 0.0414(16) 0.0379(16) -0.0187(12) -0.0002(14) -0.0224(14)
O71 0.0186(7) 0.0235(8) 0.0206(8) 0.0018(6) -0.0079(6) -0.0115(6)
O72 0.0219(8) 0.0368(9) 0.0228(8) 0.0018(8) -0.0057(7) -0.0159(7)

loop_
_atom_site_label
_atom_site_type_symbol
_atom_site_thermal_displace_type
_atom_site_fract_x
_atom_site_fract_y
_atom_site_fract_z
_atom_site_occupancy
_atom_site_U_iso_or_equiv
_atom_site_calc_flag
_atom_site_refinement_flags
Tb1 Tb Uani 0.24770(1) 0.38173(1) 0.06250(1) 1.000 0.0109(1) . .
O1 O Uani -0.20726(15) 0.18030(12) 0.02435(9) 1.000 0.0175(4) . .
O2 O Uani 0.12034(14) 0.29142(12) 0.01393(9) 1.000 0.0181(4) . .
O3 O Uani -0.09647(14) 0.29436(11) 0.08065(9) 1.000 0.0178(4) . .
O4 O Uani -0.17430(16) -0.07089(13) -0.14004(10) 1.000 0.0261(5) . .
O5 O Uani -0.30925(16) 0.05176(13) -0.03156(10) 1.000 0.0234(5) . .
O21 O Uani 0.34339(14) 0.40326(11) 0.16586(8) 1.000 0.0139(4) . .
O22 O Uani 0.03869(17) 0.28403(14) 0.31862(10) 1.000 0.0258(5) . .
O23 O Uani 0.12320(14) 0.33075(11) 0.19044(8) 1.000 0.0164(4) . .
O24 O Uani 0.62079(16) 0.47214(13) 0.26482(9) 1.000 0.0237(5) . .
O25 O Uani 0.55659(15) 0.45097(13) 0.15236(9) 1.000 0.0197(4) . .
O41 O Uani 0.27902(14) 0.58416(11) 0.05627(8) 1.000 0.0133(4) . .
O42 O Uani -0.10792(14) 0.68414(12) 0.23188(9) 1.000 0.0169(4) . .
O43 O Uani 0.03884(14) 0.54833(11) 0.13086(8) 1.000 0.0154(4) . .
O44 O Uani 0.57638(14) 0.72028(11) 0.07885(8) 1.000 0.0158(4) . .
O45 O Uani 0.50770(14) 0.62552(11) 0.00081(8) 1.000 0.0151(4) . .
O61 O Uani 0.36833(16) 0.18061(12) 0.07659(10) 1.000 0.0185(4) . .
O62 O Uani 0.16896(16) 0.48051(13) -0.04880(9) 1.000 0.0165(4) . .
C1 C Uani -0.0831(2) 0.13360(16) -0.03623(12) 1.000 0.0144(5) . .
C2 C Uani 0.0327(2) 0.16792(15) -0.04115(12) 1.000 0.0140(5) . .
C3 C Uani 0.1581(2) 0.11869(16) -0.10544(13) 1.000 0.0159(6) . .
C4 C Uani 0.1738(2) 0.03662(16) -0.16560(13) 1.000 0.0175(6) . .
C5 C Uani 0.0577(2) 0.00312(16) -0.15843(13) 1.000 0.0178(6) . .
C6 C Uani -0.0701(2) 0.04932(16) -0.09545(13) 1.000 0.0155(6) . .
C7 C Uani 0.0202(2) 0.25596(16) 0.02161(12) 1.000 0.0149(6) . .
C8 C Uani -0.1866(2) 0.00535(17) -0.09191(13) 1.000 0.0187(6) . .
C9 C Uani 0.3115(2) -0.01691(17) -0.23654(14) 1.000 0.0219(6) . .
C10 C Uani 0.4161(3) 0.0442(2) -0.24193(19) 1.000 0.0440(9) . .
C11 C Uani 0.3839(2) -0.14178(18) -0.22211(16) 1.000 0.0304(7) . .
C12 C Uani 0.2767(3) -0.0120(3) -0.32065(16) 1.000 0.0446(9) . .
C21 C Uani 0.32683(19) 0.39350(15) 0.24708(12) 1.000 0.0125(5) . .
C22 C Uani 0.2231(2) 0.35445(16) 0.29905(12) 1.000 0.0153(6) . .
C23 C Uani 0.2134(2) 0.34595(18) 0.38422(13) 1.000 0.0196(6) . .
C24 C Uani 0.3000(2) 0.37601(18) 0.42253(13) 1.000 0.0206(6) . .
C25 C Uani 0.4017(2) 0.41318(17) 0.37065(13) 1.000 0.0190(6) . .
C26 C Uani 0.4178(2) 0.42063(16) 0.28518(12) 1.000 0.0142(5) . .
C27 C Uani 0.1260(2) 0.32242(16) 0.26423(12) 1.000 0.0158(6) . .
C28 C Uani 0.5379(2) 0.45064(16) 0.23353(13) 1.000 0.0162(6) . .
C29 C Uani 0.2821(3) 0.3656(2) 0.51674(13) 1.000 0.0287(8) . .
C30 C Uani 0.3805(4) 0.4089(3) 0.54654(17) 1.000 0.0582(13) . .
C31 C Uani 0.1298(3) 0.4312(3) 0.56651(16) 1.000 0.0494(10) . .
C32 C Uani 0.3174(4) 0.2389(3) 0.53448(18) 1.000 0.0522(10) . .
C41 C Uani 0.25427(19) 0.64925(15) 0.12710(11) 1.000 0.0113(5) . .
C42 C Uani 0.1285(2) 0.66888(16) 0.19199(12) 1.000 0.0129(5) . .
C43 C Uani 0.1055(2) 0.73262(16) 0.26590(12) 1.000 0.0159(6) . .
C44 C Uani 0.2022(2) 0.77837(17) 0.27829(12) 1.000 0.0172(6) . .
C45 C Uani 0.3235(2) 0.76195(16) 0.21115(12) 1.000 0.0160(6) . .
C46 C Uani 0.35104(19) 0.69885(15) 0.13690(12) 1.000 0.0127(5) . .
C47 C Uani 0.01673(19) 0.62780(15) 0.18225(12) 1.000 0.0125(5) . .
C48 C Uani 0.48527(19) 0.68158(15) 0.06937(12) 1.000 0.0126(5) . .
C49 C Uani 0.1814(2) 0.8440(2) 0.36012(14) 1.000 0.0256(7) . .
C50 C Uani 0.0515(3) 0.8430(3) 0.42847(16) 1.000 0.0447(9) . .
C51 C Uani 0.3127(3) 0.7908(3) 0.39073(17) 1.000 0.0472(10) . .
C52 C Uani 0.1648(3) 0.9690(2) 0.34230(18) 1.000 0.0460(10) . .
O71 O Uani 0.67581(15) 0.65995(13) 0.21760(10) 1.000 0.0193(4) . .
O72 O Uani 0.85368(18) 0.27151(15) 0.25244(11) 1.000 0.0258(5) . .
H1 H Uiso -0.195(3) 0.223(2) 0.0530(16) 1.000 0.0260 . .
H3A H Uiso 0.23580 0.14220 -0.10820 1.000 0.0190 calc R
H5 H Uiso -0.307(3) 0.101(2) -0.0029(17) 1.000 0.0350 . .
H5A H Uiso 0.06610 -0.05370 -0.19830 1.000 0.0210 calc R
H10A H Uiso 0.37140 0.12480 -0.25010 1.000 0.0660 calc R
H10B H Uiso 0.50040 0.00910 -0.28930 1.000 0.0660 calc R
H10C H Uiso 0.44360 0.03800 -0.18990 1.000 0.0660 calc R
H11A H Uiso 0.41140 -0.14560 -0.17020 1.000 0.0460 calc R
H11B H Uiso 0.46850 -0.17700 -0.26930 1.000 0.0460 calc R
H11C H Uiso 0.31820 -0.18260 -0.21760 1.000 0.0460 calc R
H12A H Uiso 0.21870 -0.05860 -0.32060 1.000 0.0670 calc R
H12B H Uiso 0.36480 -0.04140 -0.36640 1.000 0.0670 calc R
H12C H Uiso 0.22430 0.06710 -0.32860 1.000 0.0670 calc R
H22 H Uiso -0.013(3) 0.271(2) 0.2971(17) 1.000 0.0390 . .
H23A H Uiso 0.14420 0.31830 0.41780 1.000 0.0240 calc R
H25 H Uiso 0.494(3) 0.435(2) 0.1441(16) 1.000 0.0300 . .
H25A H Uiso 0.46270 0.43440 0.39440 1.000 0.0230 calc R
H30A H Uiso 0.35630 0.49060 0.53930 1.000 0.0880 calc R
H30B H Uiso 0.47870 0.36780 0.51370 1.000 0.0880 calc R
H30C H Uiso 0.37030 0.39630 0.60600 1.000 0.0880 calc R
H31A H Uiso 0.10600 0.51220 0.55680 1.000 0.0740 calc R
H31B H Uiso 0.11880 0.42190 0.62640 1.000 0.0740 calc R
H31C H Uiso 0.06630 0.40170 0.54850 1.000 0.0740 calc R
H32A H Uiso 0.30360 0.23190 0.59480 1.000 0.0780 calc R
H32B H Uiso 0.41610 0.19560 0.50400 1.000 0.0780 calc R
H32C H Uiso 0.25470 0.20890 0.51600 1.000 0.0780 calc R
H41 H Uiso 0.351(3) 0.5878(19) 0.0259(15) 1.000 0.0200 . .
H42 H Uiso -0.179(3) 0.669(2) 0.2213(15) 1.000 0.0250 . .
H43A H Uiso 0.02020 0.74510 0.30940 1.000 0.0190 calc R
H45A H Uiso 0.38950 0.79530 0.21660 1.000 0.0190 calc R
H50A H Uiso 0.05920 0.76410 0.43850 1.000 0.0670 calc R
H50B H Uiso -0.03370 0.88180 0.41080 1.000 0.0670 calc R
H50C H Uiso 0.04520 0.88270 0.48020 1.000 0.0670 calc R
H51A H Uiso 0.30050 0.83300 0.44280 1.000 0.0710 calc R
H51B H Uiso 0.39630 0.79430 0.34790 1.000 0.0710 calc R
H51C H Uiso 0.32540 0.71110 0.40110 1.000 0.0710 calc R
H52A H Uiso 0.07860 1.00510 0.32510 1.000 0.0690 calc R
H52B H Uiso 0.24710 0.97040 0.29730 1.000 0.0690 calc R
H52C H Uiso 0.15830 1.01070 0.39320 1.000 0.0690 calc R
H61A H Uiso 0.318(3) 0.151(2) 0.0975(16) 1.000 0.0280 . .
H61B H Uiso 0.416(3) 0.147(2) 0.0314(17) 1.000 0.0280 . .
H62A H Uiso 0.126(3) 0.462(2) -0.0696(16) 1.000 0.0250 . .
H62B H Uiso 0.162(3) 0.542(2) -0.0592(15) 1.000 0.0250 . .
H71A H Uiso 0.656(3) 0.678(2) 0.1740(17) 1.000 0.0290 . .
H71B H Uiso 0.663(3) 0.602(2) 0.2286(16) 1.000 0.0290 . .
H72A H Uiso 0.788(3) 0.331(2) 0.2651(18) 1.000 0.0390 . .
H72B H Uiso 0.886(3) 0.273(2) 0.2006(19) 1.000 0.0390 . .

loop_
_atom_type_symbol
_atom_type_description
_atom_type_scat_dispersion_real
_atom_type_scat_dispersion_imag
_atom_type_scat_source
Tb Tb -0.1723 4.1537 'International Tables Vol C Tables 4.2.6.8 and 6.1.1.4'
O O 0.0106 0.0060 'International Tables Vol C Tables 4.2.6.8 and 6.1.1.4'
H H 0.0000 0.0000 'International Tables Vol C Tables 4.2.6.8 and 6.1.1.4'
C C 0.0033 0.0016 'International Tables Vol C Tables 4.2.6.8 and 6.1.1.4'

loop_
_geom_angle_atom_site_label_1
_geom_angle_atom_site_label_2
_geom_angle_atom_site_label_3
_geom_angle
_geom_angle_site_symmetry_1
_geom_angle_site_symmetry_2
_geom_angle_site_symmetry_3
_geom_angle_publ_flag
O2 Tb1 O21 147.36(5) . . . yes
O2 Tb1 O23 79.31(5) . . . yes
O2 Tb1 O41 138.13(5) . . . yes
O2 Tb1 O43 94.65(5) . . . yes
O2 Tb1 O61 76.53(6) . . . yes
O2 Tb1 O62 70.58(6) . . . yes
O2 Tb1 O44 77.59(5) . . 2_665 yes
O2 Tb1 O45 128.95(5) . . 2_665 yes
O21 Tb1 O23 70.74(5) . . . yes
O21 Tb1 O41 70.94(5) . . . yes
O21 Tb1 O43 87.88(5) . . . yes
O21 Tb1 O61 81.76(5) . . . yes
O21 Tb1 O62 140.51(5) . . . yes
O21 Tb1 O44 116.70(5) . . 2_665 yes
O21 Tb1 O45 70.53(5) . . 2_665 yes
O23 Tb1 O41 119.74(4) . . . yes
O23 Tb1 O43 71.18(5) . . . yes
O23 Tb1 O61 71.35(5) . . . yes
O23 Tb1 O62 131.70(6) . . . yes
O23 Tb1 O44 137.56(4) . . 2_665 yes
O23 Tb1 O45 135.54(5) . . 2_665 yes
O41 Tb1 O43 62.71(5) . . . yes
O41 Tb1 O61 142.81(6) . . . yes
O41 Tb1 O62 69.57(5) . . . yes
O41 Tb1 O44 101.05(4) . . 2_665 yes
O41 Tb1 O45 65.29(5) . . 2_665 yes
O43 Tb1 O61 142.48(5) . . . yes
O43 Tb1 O62 74.56(5) . . . yes
O43 Tb1 O44 145.56(4) . . 2_665 yes
O43 Tb1 O45 127.72(5) . . 2_665 yes
O61 Tb1 O62 132.48(5) . . . yes
O44 Tb1 O61 68.91(5) 2_665 . . yes
O45 Tb1 O61 82.28(5) 2_665 . . yes
O44 Tb1 O62 71.20(5) 2_665 . . yes
O45 Tb1 O62 92.49(5) 2_665 . . yes
O44 Tb1 O45 51.43(5) 2_665 . 2_665 yes
Tb1 O2 C7 154.02(13) . . . yes
Tb1 O21 C21 141.27(14) . . . yes
Tb1 O23 C27 139.52(15) . . . yes
Tb1 O41 C41 121.82(11) . . . yes
Tb1 O43 C47 133.84(14) . . . yes
Tb1 O44 C48 91.55(11) 2_665 . . yes
Tb1 O45 C48 96.90(13) 2_665 . . yes
C1 O1 H1 106(2) . . . no
C8 O5 H5 112(2) . . . no
C27 O22 H22 110(2) . . . no
C28 O25 H25 105.9(19) . . . no
Tb1 O41 H41 117.7(16) . . . no
C41 O41 H41 104.4(19) . . . no
C47 O42 H42 114.9(16) . . . no
Tb1 O61 H61A 113(2) . . . no
Tb1 O61 H61B 111.1(18) . . . no
H61A O61 H61B 109(3) . . . no
Tb1 O62 H62A 121.3(19) . . . no
Tb1 O62 H62B 128(2) . . . no
H62A O62 H62B 108(3) . . . no
H71A O71 H71B 108(3) . . . no
H72A O72 H72B 103(3) . . . no
C2 C1 C6 119.57(19) . . . no
O1 C1 C6 119.2(2) . . . yes
O1 C1 C2 121.20(17) . . . yes
C3 C2 C7 120.9(2) . . . no
C1 C2 C7 119.86(18) . . . no
C1 C2 C3 119.28(18) . . . no
C2 C3 C4 122.6(2) . . . no
C3 C4 C5 116.79(19) . . . no
C3 C4 C9 122.6(2) . . . no
C5 C4 C9 120.66(18) . . . no
C4 C5 C6 123.02(19) . . . no
C5 C6 C8 118.84(18) . . . no
C1 C6 C5 118.7(2) . . . no
C1 C6 C8 122.44(19) . . . no
O2 C7 C2 119.61(18) . . . yes
O2 C7 O3 123.01(18) . . . yes
O3 C7 C2 117.35(19) . . . yes
O4 C8 C6 123.0(2) . . . yes
O5 C8 C6 117.99(18) . . . yes
O4 C8 O5 119.0(2) . . . yes
C11 C9 C12 108.9(2) . . . no
C4 C9 C12 109.3(2) . . . no
C4 C9 C10 112.43(19) . . . no
C4 C9 C11 109.70(18) . . . no
C10 C9 C11 107.96(19) . . . no
C10 C9 C12 108.5(2) . . . no
O21 C21 C26 119.57(18) . . . yes
C22 C21 C26 117.14(18) . . . no
O21 C21 C22 123.27(19) . . . yes
C21 C22 C23 119.6(2) . . . no
C21 C22 C27 120.68(17) . . . no
C23 C22 C27 119.73(19) . . . no
C22 C23 C24 123.4(2) . . . no
C23 C24 C25 116.24(19) . . . no
C25 C24 C29 123.3(2) . . . no
C23 C24 C29 120.5(2) . . . no
C24 C25 C26 122.5(2) . . . no
C21 C26 C28 120.29(17) . . . no
C21 C26 C25 121.0(2) . . . no
C25 C26 C28 118.6(2) . . . no
O22 C27 O23 121.3(2) . . . yes
O23 C27 C22 124.41(19) . . . yes
O22 C27 C22 114.29(17) . . . yes
O24 C28 C26 121.68(19) . . . yes
O25 C28 C26 117.94(19) . . . yes
O24 C28 O25 120.4(2) . . . yes
C24 C29 C30 112.0(2) . . . no
C30 C29 C31 109.4(2) . . . no
C31 C29 C32 108.4(3) . . . no
C24 C29 C31 110.1(2) . . . no
C30 C29 C32 107.8(3) . . . no
C24 C29 C32 109.04(19) . . . no
O41 C41 C42 119.49(19) . . . yes
C42 C41 C46 118.76(17) . . . no
O41 C41 C46 121.75(17) . . . yes
C43 C42 C47 119.35(19) . . . no
C41 C42 C43 119.4(2) . . . no
C41 C42 C47 121.23(17) . . . no
C42 C43 C44 122.81(19) . . . no
C45 C44 C49 120.0(2) . . . no
C43 C44 C49 123.41(19) . . . no
C43 C44 C45 116.58(18) . . . no
C44 C45 C46 122.5(2) . . . no
C45 C46 C48 119.37(19) . . . no
C41 C46 C48 120.76(17) . . . no
C41 C46 C45 119.85(19) . . . no
O43 C47 C42 123.78(18) . . . yes
O42 C47 C42 113.35(16) . . . yes
O42 C47 O43 122.9(2) . . . yes
O44 C48 O45 119.77(18) . . . yes
O45 C48 C46 118.66(18) . . . yes
O44 C48 C46 121.57(17) . . . yes
C50 C49 C52 108.9(2) . . . no
C51 C49 C52 108.7(2) . . . no
C44 C49 C52 108.57(19) . . . no
C50 C49 C51 109.1(2) . . . no
C44 C49 C50 112.4(2) . . . no
C44 C49 C51 109.1(2) . . . no
C2 C3 H3A 119.00 . . . no
C4 C3 H3A 119.00 . . . no
C4 C5 H5A 118.00 . . . no
C6 C5 H5A 118.00 . . . no
C9 C10 H10C 110.00 . . . no
H10A C10 H10B 109.00 . . . no
H10A C10 H10C 109.00 . . . no
H10B C10 H10C 109.00 . . . no
C9 C10 H10B 109.00 . . . no
C9 C10 H10A 109.00 . . . no
C9 C11 H11C 109.00 . . . no
C9 C11 H11A 109.00 . . . no
C9 C11 H11B 109.00 . . . no
H11B C11 H11C 110.00 . . . no
H11A C11 H11B 109.00 . . . no
H11A C11 H11C 109.00 . . . no
C9 C12 H12A 109.00 . . . no
H12A C12 H12B 109.00 . . . no
C9 C12 H12B 109.00 . . . no
C9 C12 H12C 110.00 . . . no
H12B C12 H12C 109.00 . . . no
H12A C12 H12C 109.00 . . . no
C24 C23 H23A 118.00 . . . no
C22 C23 H23A 118.00 . . . no
C24 C25 H25A 119.00 . . . no
C26 C25 H25A 119.00 . . . no
C29 C30 H30B 110.00 . . . no
C29 C30 H30A 110.00 . . . no
H30A C30 H30C 109.00 . . . no
H30B C30 H30C 109.00 . . . no
C29 C30 H30C 110.00 . . . no
H30A C30 H30B 109.00 . . . no
C29 C31 H31C 109.00 . . . no
C29 C31 H31A 110.00 . . . no
C29 C31 H31B 109.00 . . . no
H31B C31 H31C 109.00 . . . no
H31A C31 H31C 109.00 . . . no
H31A C31 H31B 109.00 . . . no
C29 C32 H32B 109.00 . . . no
C29 C32 H32C 109.00 . . . no
H32A C32 H32C 109.00 . . . no
H32B C32 H32C 110.00 . . . no
H32A C32 H32B 109.00 . . . no
C29 C32 H32A 109.00 . . . no
C44 C43 H43A 119.00 . . . no
C42 C43 H43A 119.00 . . . no
C46 C45 H45A 119.00 . . . no
C44 C45 H45A 119.00 . . . no
C49 C50 H50C 109.00 . . . no
C49 C50 H50A 109.00 . . . no
C49 C50 H50B 109.00 . . . no
H50B C50 H50C 109.00 . . . no
H50A C50 H50C 110.00 . . . no
H50A C50 H50B 110.00 . . . no
C49 C51 H51B 109.00 . . . no
C49 C51 H51A 109.00 . . . no
H51A C51 H51C 110.00 . . . no
C49 C51 H51C 109.00 . . . no
H51A C51 H51B 109.00 . . . no
H51B C51 H51C 109.00 . . . no
C49 C52 H52B 109.00 . . . no
C49 C52 H52C 109.00 . . . no
H52A C52 H52C 109.00 . . . no
H52B C52 H52C 109.00 . . . no
H52A C52 H52B 109.00 . . . no
C49 C52 H52A 110.00 . . . no

loop_
_geom_bond_atom_site_label_1
_geom_bond_atom_site_label_2
_geom_bond_distance
_geom_bond_site_symmetry_1
_geom_bond_site_symmetry_2
_geom_bond_publ_flag
Tb1 O2 2.3296(16) . . yes
Tb1 O21 2.2832(15) . . yes
Tb1 O23 2.3736(14) . . yes
Tb1 O41 2.6694(14) . . yes
Tb1 O43 2.4555(14) . . yes
Tb1 O61 2.4388(15) . . yes
Tb1 O62 2.3833(16) . . yes
Tb1 O44 2.5866(13) . 2_665 yes
Tb1 O45 2.4637(16) . 2_665 yes
O1 C1 1.354(3) . . yes
O2 C7 1.253(3) . . yes
O3 C7 1.284(3) . . yes
O4 C8 1.212(3) . . yes
O5 C8 1.342(3) . . yes
O21 C21 1.323(2) . . yes
O22 C27 1.312(3) . . yes
O23 C27 1.238(2) . . yes
O24 C28 1.234(3) . . yes
O25 C28 1.311(3) . . yes
O41 C41 1.362(2) . . yes
O42 C47 1.298(3) . . yes
O43 C47 1.246(2) . . yes
O44 C48 1.260(3) . . yes
O45 C48 1.276(2) . . yes
O1 H1 0.79(3) . . no
O5 H5 0.80(3) . . no
O22 H22 0.79(3) . . no
O25 H25 0.80(3) . . no
O41 H41 0.80(3) . . no
O42 H42 0.89(3) . . no
O61 H61A 0.75(3) . . no
O61 H61B 0.81(3) . . no
O62 H62B 0.77(2) . . no
O62 H62A 0.74(3) . . no
O71 H71A 0.82(3) . . no
O71 H71B 0.79(3) . . no
O72 H72B 0.84(3) . . no
O72 H72A 0.81(3) . . no
C1 C2 1.407(3) . . no
C1 C6 1.409(3) . . no
C2 C7 1.486(3) . . no
C2 C3 1.397(3) . . no
C3 C4 1.390(3) . . no
C4 C9 1.536(3) . . no
C4 C5 1.398(3) . . no
C5 C6 1.396(3) . . no
C6 C8 1.495(3) . . no
C9 C10 1.527(4) . . no
C9 C12 1.537(4) . . no
C9 C11 1.532(3) . . no
C21 C26 1.416(3) . . no
C21 C22 1.417(3) . . no
C22 C23 1.398(3) . . no
C22 C27 1.470(3) . . no
C23 C24 1.396(3) . . no
C24 C25 1.387(3) . . no
C24 C29 1.535(3) . . no
C25 C26 1.391(3) . . no
C26 C28 1.480(3) . . no
C29 C32 1.544(4) . . no
C29 C30 1.516(5) . . no
C29 C31 1.520(4) . . no
C41 C42 1.404(3) . . no
C41 C46 1.409(3) . . no
C42 C47 1.484(3) . . no
C42 C43 1.401(3) . . no
C43 C44 1.390(3) . . no
C44 C45 1.399(3) . . no
C44 C49 1.532(3) . . no
C45 C46 1.389(3) . . no
C46 C48 1.491(3) . . no
C49 C51 1.530(4) . . no
C49 C52 1.548(3) . . no
C49 C50 1.520(4) . . no
C3 H3A 0.9500 . . no
C5 H5A 0.9500 . . no
C10 H10C 0.9800 . . no
C10 H10A 0.9800 . . no
C10 H10B 0.9800 . . no
C11 H11C 0.9800 . . no
C11 H11B 0.9800 . . no
C11 H11A 0.9800 . . no
C12 H12B 0.9800 . . no
C12 H12C 0.9800 . . no
C12 H12A 0.9800 . . no
C23 H23A 0.9500 . . no
C25 H25A 0.9500 . . no
C30 H30A 0.9800 . . no
C30 H30C 0.9800 . . no
C30 H30B 0.9800 . . no
C31 H31A 0.9800 . . no
C31 H31B 0.9800 . . no
C31 H31C 0.9800 . . no
C32 H32C 0.9800 . . no
C32 H32A 0.9800 . . no
C32 H32B 0.9800 . . no
C43 H43A 0.9500 . . no
C45 H45A 0.9500 . . no
C50 H50A 0.9800 . . no
C50 H50B 0.9800 . . no
C50 H50C 0.9800 . . no
C51 H51A 0.9800 . . no
C51 H51B 0.9800 . . no
C51 H51C 0.9800 . . no
C52 H52B 0.9800 . . no
C52 H52C 0.9800 . . no
C52 H52A 0.9800 . . no

loop_
_geom_hbond_atom_site_label_D
_geom_hbond_atom_site_label_H
_geom_hbond_atom_site_label_A
_geom_hbond_distance_DH
_geom_hbond_distance_HA
_geom_hbond_distance_DA
_geom_hbond_angle_DHA
_geom_hbond_site_symmetry_A
_geom_hbond_publ_flag
O1 H1 O3 0.79(3) 1.74(3) 2.472(2) 154(3) . yes
O5 H5 O1 0.80(3) 1.82(3) 2.539(2) 149(3) . yes
O22 H22 O72 0.79(3) 1.76(3) 2.534(3) 169(3) 1_455 yes
O25 H25 O21 0.80(3) 1.71(3) 2.465(2) 159(3) . yes
O25 H25 O45 0.80(3) 2.55(3) 3.066(2) 124(2) 2_665 yes
O41 H41 O45 0.80(3) 1.81(3) 2.552(2) 155(3) . yes
O42 H42 O71 0.89(3) 1.59(3) 2.469(2) 169(2) 1_455 yes
O61 H61A O4 0.75(3) 2.06(3) 2.804(2) 173(3) 2_555 yes
O62 H62A O43 0.74(3) 2.28(3) 2.998(2) 166(3) 2_565 yes
O62 H62B O3 0.77(2) 1.99(2) 2.739(2) 167(3) 2_565 yes
O71 H71A O44 0.82(3) 1.97(3) 2.775(2) 170(3) . yes
O71 H71B O24 0.79(3) 1.88(3) 2.668(2) 174(3) . yes
O72 H72A O24 0.81(3) 2.02(3) 2.800(2) 164(3) . yes
O72 H72B O3 0.84(3) 1.98(3) 2.788(2) 164(3) 1_655 yes
C23 H23A O22 0.9500 2.3500 2.703(3) 101.00 . yes
C45 H45A O44 0.9500 2.5200 2.836(3) 100.00 . yes

loop_
_geom_torsion_atom_site_label_1
_geom_torsion_atom_site_label_2
_geom_torsion_atom_site_label_3
_geom_torsion_atom_site_label_4
_geom_torsion
_geom_torsion_site_symmetry_1
_geom_torsion_site_symmetry_2
_geom_torsion_site_symmetry_3
_geom_torsion_site_symmetry_4
_geom_torsion_publ_flag
O21 Tb1 O2 C7 45.9(3) . . . . no
O23 Tb1 O2 C7 22.4(3) . . . . no
O41 Tb1 O2 C7 -100.7(3) . . . . no
O43 Tb1 O2 C7 -47.4(3) . . . . no
O61 Tb1 O2 C7 95.6(3) . . . . no
O62 Tb1 O2 C7 -119.3(3) . . . . no
O44 Tb1 O2 C7 166.6(3) 2_665 . . . no
O45 Tb1 O2 C7 163.8(3) 2_665 . . . no
O2 Tb1 O21 C21 -26.3(2) . . . . no
O23 Tb1 O21 C21 -1.77(18) . . . . no
O41 Tb1 O21 C21 130.81(19) . . . . no
O43 Tb1 O21 C21 69.02(19) . . . . no
O61 Tb1 O21 C21 -74.81(19) . . . . no
O62 Tb1 O21 C21 131.39(18) . . . . no
O44 Tb1 O21 C21 -136.14(18) 2_665 . . . no
O45 Tb1 O21 C21 -159.49(19) 2_665 . . . no
O2 Tb1 O23 C27 164.9(2) . . . . no
O21 Tb1 O23 C27 -1.91(19) . . . . no
O41 Tb1 O23 C27 -55.2(2) . . . . no
O43 Tb1 O23 C27 -96.36(19) . . . . no
O61 Tb1 O23 C27 85.7(2) . . . . no
O62 Tb1 O23 C27 -143.50(18) . . . . no
O44 Tb1 O23 C27 106.95(19) 2_665 . . . no
O45 Tb1 O23 C27 28.8(2) 2_665 . . . no
O2 Tb1 O41 C41 123.37(14) . . . . no
O21 Tb1 O41 C41 -38.31(14) . . . . no
O23 Tb1 O41 C41 14.87(16) . . . . no
O43 Tb1 O41 C41 59.40(14) . . . . no
O61 Tb1 O41 C41 -83.38(16) . . . . no
O62 Tb1 O41 C41 142.08(15) . . . . no
O44 Tb1 O41 C41 -152.95(14) 2_665 . . . no
O45 Tb1 O41 C41 -115.06(15) 2_665 . . . no
O2 Tb1 O43 C47 166.55(17) . . . . no
O21 Tb1 O43 C47 19.15(17) . . . . no
O23 Tb1 O43 C47 89.51(17) . . . . no
O41 Tb1 O43 C47 -50.45(16) . . . . no
O61 Tb1 O43 C47 92.67(19) . . . . no
O62 Tb1 O43 C47 -125.09(17) . . . . no
O44 Tb1 O43 C47 -118.67(17) 2_665 . . . no
O45 Tb1 O43 C47 -44.09(18) 2_665 . . . no
O2 Tb1 O44 C48 179.36(11) . . 2_665 2_665 no
O21 Tb1 O44 C48 -31.94(12) . . 2_665 2_665 no
O23 Tb1 O44 C48 -122.10(11) . . 2_665 2_665 no
O41 Tb1 O44 C48 42.15(11) . . 2_665 2_665 no
O43 Tb1 O44 C48 99.37(13) . . 2_665 2_665 no
O61 Tb1 O44 C48 -100.47(12) . . 2_665 2_665 no
O62 Tb1 O44 C48 105.91(11) . . 2_665 2_665 no
O2 Tb1 O45 C48 6.80(13) . . 2_665 2_665 no
O21 Tb1 O45 C48 156.43(12) . . 2_665 2_665 no
O23 Tb1 O45 C48 125.70(11) . . 2_665 2_665 no
O41 Tb1 O45 C48 -126.20(11) . . 2_665 2_665 no
O43 Tb1 O45 C48 -132.42(10) . . 2_665 2_665 no
O61 Tb1 O45 C48 72.49(11) . . 2_665 2_665 no
O62 Tb1 O45 C48 -60.07(11) . . 2_665 2_665 no
Tb1 O2 C7 O3 20.0(4) . . . . no
Tb1 O2 C7 C2 -161.9(2) . . . . no
Tb1 O21 C21 C22 2.7(3) . . . . no
Tb1 O21 C21 C26 -178.62(13) . . . . no
Tb1 O23 C27 O22 -176.47(13) . . . . no
Tb1 O23 C27 C22 4.2(3) . . . . no
Tb1 O41 C41 C42 -48.7(2) . . . . no
Tb1 O41 C41 C46 132.04(15) . . . . no
Tb1 O43 C47 O42 -155.19(14) . . . . no
Tb1 O43 C47 C42 25.9(3) . . . . no
Tb1 O44 C48 O45 -5.88(17) 2_665 . . . no
Tb1 O44 C48 C46 173.66(16) 2_665 . . . no
Tb1 O45 C48 O44 6.22(18) 2_665 . . . no
Tb1 O45 C48 C46 -173.34(14) 2_665 . . . no
O1 C1 C2 C3 -179.04(18) . . . . no
O1 C1 C2 C7 0.8(3) . . . . no
C6 C1 C2 C3 0.8(3) . . . . no
C6 C1 C2 C7 -179.40(18) . . . . no
O1 C1 C6 C5 178.98(18) . . . . no
O1 C1 C6 C8 -2.7(3) . . . . no
C2 C1 C6 C5 -0.9(3) . . . . no
C2 C1 C6 C8 177.41(18) . . . . no
C1 C2 C3 C4 0.2(3) . . . . no
C7 C2 C3 C4 -179.63(18) . . . . no
C1 C2 C7 O2 -175.53(18) . . . . no
C1 C2 C7 O3 2.7(3) . . . . no
C3 C2 C7 O2 4.3(3) . . . . no
C3 C2 C7 O3 -177.54(18) . . . . no
C2 C3 C4 C5 -1.0(3) . . . . no
C2 C3 C4 C9 179.64(18) . . . . no
C3 C4 C5 C6 1.0(3) . . . . no
C9 C4 C5 C6 -179.70(19) . . . . no
C3 C4 C9 C10 -10.0(3) . . . . no
C3 C4 C9 C11 110.2(2) . . . . no
C3 C4 C9 C12 -130.5(2) . . . . no
C5 C4 C9 C10 170.7(2) . . . . no
C5 C4 C9 C11 -69.1(3) . . . . no
C5 C4 C9 C12 50.2(3) . . . . no
C4 C5 C6 C1 0.0(3) . . . . no
C4 C5 C6 C8 -178.37(19) . . . . no
C1 C6 C8 O4 -176.4(2) . . . . no
C1 C6 C8 O5 2.5(3) . . . . no
C5 C6 C8 O4 1.9(3) . . . . no
C5 C6 C8 O5 -179.20(18) . . . . no
O21 C21 C22 C23 179.57(18) . . . . no
O21 C21 C22 C27 -0.2(3) . . . . no
C26 C21 C22 C23 0.9(3) . . . . no
C26 C21 C22 C27 -178.88(17) . . . . no
O21 C21 C26 C25 178.88(18) . . . . no
O21 C21 C26 C28 -5.0(3) . . . . no
C22 C21 C26 C25 -2.4(3) . . . . no
C22 C21 C26 C28 173.76(17) . . . . no
C21 C22 C23 C24 1.1(3) . . . . no
C27 C22 C23 C24 -179.10(19) . . . . no
C21 C22 C27 O22 177.74(18) . . . . no
C21 C22 C27 O23 -2.8(3) . . . . no
C23 C22 C27 O22 -2.0(3) . . . . no
C23 C22 C27 O23 177.38(19) . . . . no
C22 C23 C24 C25 -1.6(3) . . . . no
C22 C23 C24 C29 179.3(2) . . . . no
C23 C24 C25 C26 0.0(3) . . . . no
C29 C24 C25 C26 179.1(2) . . . . no
C23 C24 C29 C30 -176.7(2) . . . . no
C23 C24 C29 C31 -54.7(3) . . . . no
C23 C24 C29 C32 64.1(3) . . . . no
C25 C24 C29 C30 4.3(3) . . . . no
C25 C24 C29 C31 126.3(3) . . . . no
C25 C24 C29 C32 -114.9(3) . . . . no
C24 C25 C26 C21 2.0(3) . . . . no
C24 C25 C26 C28 -174.23(19) . . . . no
C21 C26 C28 O24 -178.33(18) . . . . no
C21 C26 C28 O25 -0.1(3) . . . . no
C25 C26 C28 O24 -2.1(3) . . . . no
C25 C26 C28 O25 176.16(18) . . . . no
O41 C41 C42 C43 177.86(17) . . . . no
O41 C41 C42 C47 -4.9(3) . . . . no
C46 C41 C42 C43 -2.8(3) . . . . no
C46 C41 C42 C47 174.40(17) . . . . no
O41 C41 C46 C45 -178.17(17) . . . . no
O41 C41 C46 C48 0.0(3) . . . . no
C42 C41 C46 C45 2.5(3) . . . . no
C42 C41 C46 C48 -179.31(17) . . . . no
C41 C42 C43 C44 0.2(3) . . . . no
C47 C42 C43 C44 -177.08(18) . . . . no
C41 C42 C47 O42 -156.99(18) . . . . no
C41 C42 C47 O43 22.0(3) . . . . no
C43 C42 C47 O42 20.3(3) . . . . no
C43 C42 C47 O43 -160.77(18) . . . . no
C42 C43 C44 C45 2.7(3) . . . . no
C42 C43 C44 C49 -177.36(19) . . . . no
C43 C44 C45 C46 -3.0(3) . . . . no
C49 C44 C45 C46 177.04(19) . . . . no
C43 C44 C49 C50 5.7(3) . . . . no
C43 C44 C49 C51 126.9(2) . . . . no
C43 C44 C49 C52 -114.8(2) . . . . no
C45 C44 C49 C50 -174.3(2) . . . . no
C45 C44 C49 C51 -53.2(3) . . . . no
C45 C44 C49 C52 65.2(3) . . . . no
C44 C45 C46 C41 0.4(3) . . . . no
C44 C45 C46 C48 -177.75(18) . . . . no
C41 C46 C48 O44 -176.21(17) . . . . no
C41 C46 C48 O45 3.3(3) . . . . no
C45 C46 C48 O44 2.0(3) . . . . no
C45 C46 C48 O45 -178.50(17) . . . . no
